data_4062742
loop_
_publ_author_name
'Masaaki Okazaki'
'Takeo Ohtani'
'Hiroshi Ogino'

_publ_contact_author_address
;
Department of Chemistry, Graduate School of Science, Tohoku University,
Sendai 980-8578, Japan.
;
_publ_contact_author_email mokazaki@mail.tains.tohoku.ac.jp
_publ_contact_author_fax '81-22-217-6543 '
_publ_contact_author_name 'Dr. Masaaki Okazaki'
_publ_contact_author_phone '81-22-217-6541 '
_publ_section_title
;
Reversible Cleavage and Recombination of an Acetylenic Carbon-Carbon Bond
on a Tetrairon Cluster Coupled with a Two-Electron Redox Reaction
;
_journal_name_full 'Journal of the American Chemical Society'
_journal_page_first 4104
_journal_page_last 4105
_journal_paper_doi 10.1021/ja049720m
_journal_volume 126
_journal_year 2004
_chemical_formula_sum 'C56 H60 Fe8 O4'
_chemical_formula_weight 1243.86
_space_group_IT_number 14
_symmetry_cell_setting monoclinic
_symmetry_space_group_name_Hall '-P 2ybc'
_symmetry_space_group_name_H-M 'P 1 21/c 1'
_cell_angle_alpha 90
_cell_angle_beta 98.174(8)
_cell_angle_gamma 90
_cell_formula_units_Z 4
_cell_length_a 9.353(1)
_cell_length_b 15.634(1)
_cell_length_c 32.792(4)
_cell_measurement_temperature 150.2
_cell_volume 4746.0(8)
_exptl_crystal_density_diffrn 1.741
_cod_original_sg_symbol_H-M 'P 21/c'
_cod_database_code 4062742

loop_
_symmetry_equiv_pos_as_xyz
x,y,z
-x,1/2+y,1/2-z
-x,-y,-z
x,1/2-y,1/2+z

loop_
_atom_site_label
_atom_site_type_symbol
_atom_site_fract_x
_atom_site_fract_y
_atom_site_fract_z
_atom_site_U_iso_or_equiv
_atom_site_adp_type
_atom_site_occupancy
_atom_site_calc_flag
_atom_site_refinement_flags
_atom_site_disorder_assembly
_atom_site_disorder_group
Fe1 Fe 0.15523(7) 0.65008(4) 0.82509(2) 0.0187(1) Uani 1.00 d . . .
Fe2 Fe -0.01231(6) 0.73131(4) 0.77213(2) 0.0156(1) Uani 1.00 d . . .
Fe3 Fe -0.00539(6) 0.84798(4) 0.82463(2) 0.0147(1) Uani 1.00 d . . .
Fe4 Fe 0.22989(6) 0.79541(4) 0.80642(2) 0.0162(1) Uani 1.00 d . . .
Fe5 Fe -0.49074(6) 0.35728(4) 0.41742(2) 0.0146(1) Uani 1.00 d . . .
Fe6 Fe -0.32980(6) 0.29101(4) 0.47597(2) 0.0160(1) Uani 1.00 d . . .
Fe7 Fe -0.32880(6) 0.16133(4) 0.43186(2) 0.0179(1) Uani 1.00 d . . .
Fe8 Fe -0.56751(6) 0.21817(4) 0.44342(2) 0.0163(1) Uani 1.00 d . . .
O1 O 0.2508(3) 0.6585(2) 0.74458(10) 0.0275(8) Uani 1.00 d . . .
O2 O 0.0601(3) 0.9072(2) 0.74486(9) 0.0222(8) Uani 1.00 d . . .
O3 O -0.5981(3) 0.3715(2) 0.49620(9) 0.0219(8) Uani 1.00 d . . .
O4 O -0.4044(4) 0.1250(2) 0.5136(1) 0.0280(8) Uani 1.00 d . . .
C1 C -0.0124(5) 0.7227(3) 0.8310(1) 0.0177(10) Uani 1.00 d . . .
C2 C 0.1276(5) 0.7608(3) 0.8512(1) 0.0182(10) Uani 1.00 d . . .
C3 C 0.1932(5) 0.6859(3) 0.7723(1) 0.021(1) Uani 1.00 d . . .
C4 C 0.0602(4) 0.8561(3) 0.7722(1) 0.0174(9) Uani 1.00 d . . .
C5 C 0.1323(5) 0.5613(3) 0.8718(2) 0.028(1) Uani 1.00 d . . .
C6 C 0.1009(6) 0.5214(3) 0.8332(2) 0.036(1) Uani 1.00 d . . .
C7 C 0.2241(8) 0.5269(3) 0.8128(2) 0.044(2) Uani 1.00 d . . .
C8 C 0.3343(6) 0.5704(3) 0.8393(2) 0.035(1) Uani 1.00 d . . .
C9 C 0.2780(5) 0.5919(3) 0.8756(1) 0.025(1) Uani 1.00 d . . .
C10 C -0.2047(5) 0.6584(3) 0.7579(1) 0.023(1) Uani 1.00 d . . .
C11 C -0.2299(5) 0.7449(3) 0.7455(1) 0.026(1) Uani 1.00 d . . .
C12 C -0.1385(5) 0.7643(3) 0.7154(1) 0.028(1) Uani 1.00 d . . .
C13 C -0.0551(5) 0.6916(3) 0.7099(1) 0.028(1) Uani 1.00 d . . .
C14 C -0.0953(5) 0.6258(3) 0.7362(1) 0.025(1) Uani 1.00 d . . .
C15 C -0.1328(5) 0.8823(3) 0.8704(1) 0.022(1) Uani 1.00 d . . .
C16 C 0.0004(5) 0.9292(3) 0.8756(1) 0.022(1) Uani 1.00 d . . .
C17 C 0.0057(5) 0.9778(3) 0.8396(1) 0.024(1) Uani 1.00 d . . .
C18 C -0.1222(5) 0.9614(3) 0.8121(1) 0.024(1) Uani 1.00 d . . .
C19 C -0.2076(5) 0.9028(3) 0.8308(1) 0.022(1) Uani 1.00 d . . .
C20 C 0.3935(5) 0.8488(3) 0.7737(2) 0.028(1) Uani 1.00 d . . .
C21 C 0.3471(5) 0.9097(3) 0.8012(2) 0.027(1) Uani 1.00 d . . .
C22 C 0.3762(5) 0.8765(3) 0.8418(2) 0.029(1) Uani 1.00 d . . .
C23 C 0.4372(5) 0.7941(3) 0.8396(2) 0.031(1) Uani 1.00 d . . .
C24 C 0.4468(5) 0.7772(3) 0.7974(2) 0.030(1) Uani 1.00 d . . .
C25 C 0.0339(6) 0.5701(4) 0.9037(2) 0.042(2) Uani 1.00 d . . .
C26 C -0.2804(5) 0.6088(4) 0.7876(2) 0.037(1) Uani 1.00 d . . .
C27 C -0.1832(6) 0.8245(3) 0.9017(2) 0.034(1) Uani 1.00 d . . .
C28 C 0.3876(6) 0.8581(4) 0.7282(2) 0.042(2) Uani 1.00 d . . .
C29 C -0.3211(4) 0.2833(3) 0.4170(1) 0.0172(9) Uani 1.00 d . . .
C30 C -0.4586(4) 0.2405(3) 0.3984(1) 0.0161(9) Uani 1.00 d . . .
C31 C -0.5363(4) 0.3363(3) 0.4712(1) 0.0173(9) Uani 1.00 d . . .
C32 C -0.4022(5) 0.1674(3) 0.4830(1) 0.022(1) Uani 1.00 d . . .
C33 C -0.5007(5) 0.4223(3) 0.3605(1) 0.022(1) Uani 1.00 d . . .
C34 C -0.4214(5) 0.4708(3) 0.3928(1) 0.023(1) Uani 1.00 d . . .
C35 C -0.5115(5) 0.4887(3) 0.4229(1) 0.023(1) Uani 1.00 d . . .
C36 C -0.6488(5) 0.4508(3) 0.4095(1) 0.024(1) Uani 1.00 d . . .
C37 C -0.6418(5) 0.4098(3) 0.3712(1) 0.023(1) Uani 1.00 d . . .
C38 C -0.1464(5) 0.3736(3) 0.4886(1) 0.026(1) Uani 1.00 d . . .
C39 C -0.1116(5) 0.2891(3) 0.5026(1) 0.027(1) Uani 1.00 d . . .
C40 C -0.2007(5) 0.2674(3) 0.5325(1) 0.029(1) Uani 1.00 d . . .
C41 C -0.2928(5) 0.3369(3) 0.5370(1) 0.028(1) Uani 1.00 d . . .
C42 C -0.2606(5) 0.4022(3) 0.5098(1) 0.026(1) Uani 1.00 d . . .
C43 C -0.1949(7) 0.1149(3) 0.3916(2) 0.045(2) Uani 1.00 d . . .
C44 C -0.1243(6) 0.1078(3) 0.4319(2) 0.045(2) Uani 1.00 d . . .
C45 C -0.2051(7) 0.0558(3) 0.4539(2) 0.041(1) Uani 1.00 d . . .
C46 C -0.3292(6) 0.0290(3) 0.4272(2) 0.034(1) Uani 1.00 d . . .
C47 C -0.3232(6) 0.0655(3) 0.3884(2) 0.037(1) Uani 1.00 d . . .
C48 C -0.7335(5) 0.1768(3) 0.4777(2) 0.027(1) Uani 1.00 d . . .
C49 C -0.6836(5) 0.1069(3) 0.4559(2) 0.027(1) Uani 1.00 d . . .
C50 C -0.7084(5) 0.1257(3) 0.4131(2) 0.031(1) Uani 1.00 d . . .
C51 C -0.7707(5) 0.2074(4) 0.4080(2) 0.032(1) Uani 1.00 d . . .
C52 C -0.7862(5) 0.2396(3) 0.4475(2) 0.028(1) Uani 1.00 d . . .
C53 C -0.4474(6) 0.3901(4) 0.3225(1) 0.035(1) Uani 1.00 d . . .
C54 C -0.0750(6) 0.4244(4) 0.4587(2) 0.039(1) Uani 1.00 d . . .
C55 C -0.1285(9) 0.1680(5) 0.3623(2) 0.064(2) Uani 1.00 d . . .
C56 C -0.7286(6) 0.1851(3) 0.5232(2) 0.036(1) Uani 1.00 d . . .
H1 H -0.0684 0.6976 0.8490 0.0251 Uiso 1.00 calc . . .
H2 H 0.1609 0.7685 0.8798 0.0251 Uiso 1.00 calc . . .
H3 H -0.2384 0.2959 0.4008 0.0251 Uiso 1.00 calc . . .
H4 H -0.4778 0.2245 0.3696 0.0251 Uiso 1.00 calc . . .
H5 H 0.0105 0.4943 0.8224 0.0429 Uiso 1.00 calc . . .
H6 H 0.2338 0.5044 0.7862 0.0534 Uiso 1.00 calc . . .
H7 H 0.4304 0.5816 0.8336 0.0428 Uiso 1.00 calc . . .
H8 H 0.3287 0.6209 0.8990 0.0301 Uiso 1.00 calc . . .
H9 H -0.2992 0.7827 0.7551 0.0321 Uiso 1.00 calc . . .
H10 H -0.1353 0.8178 0.7011 0.0337 Uiso 1.00 calc . . .
H11 H 0.0148 0.6865 0.6914 0.0343 Uiso 1.00 calc . . .
H12 H -0.0571 0.5688 0.7383 0.0298 Uiso 1.00 calc . . .
H13 H 0.0721 0.9288 0.8996 0.0271 Uiso 1.00 calc . . .
H14 H 0.0811 1.0163 0.8347 0.0293 Uiso 1.00 calc . . .
H15 H -0.1475 0.9866 0.7854 0.0293 Uiso 1.00 calc . . .
H16 H -0.3003 0.8811 0.8190 0.0268 Uiso 1.00 calc . . .
H17 H 0.3059 0.9647 0.7938 0.0320 Uiso 1.00 calc . . .
H18 H 0.3598 0.9055 0.8664 0.0358 Uiso 1.00 calc . . .
H19 H 0.4704 0.7574 0.8625 0.0361 Uiso 1.00 calc . . .
H20 H 0.4854 0.7261 0.7868 0.0363 Uiso 1.00 calc . . .
H21 H 0.0817 0.6001 0.9272 0.0502 Uiso 1.00 calc . . .
H22 H -0.0501 0.6018 0.8926 0.0502 Uiso 1.00 calc . . .
H23 H 0.0053 0.5154 0.9121 0.0502 Uiso 1.00 calc . . .
H24 H -0.3500 0.6440 0.7982 0.0452 Uiso 1.00 calc . . .
H25 H -0.3292 0.5606 0.7741 0.0452 Uiso 1.00 calc . . .
H26 H -0.2127 0.5887 0.8101 0.0452 Uiso 1.00 calc . . .
H27 H -0.1929 0.8562 0.9261 0.0406 Uiso 1.00 calc . . .
H28 H -0.2744 0.8004 0.8912 0.0406 Uiso 1.00 calc . . .
H29 H -0.1152 0.7797 0.9086 0.0406 Uiso 1.00 calc . . .
H30 H 0.4810 0.8544 0.7205 0.0508 Uiso 1.00 calc . . .
H31 H 0.3279 0.8141 0.7142 0.0508 Uiso 1.00 calc . . .
H32 H 0.3459 0.9123 0.7193 0.0508 Uiso 1.00 calc . . .
H33 H -0.3224 0.4885 0.3939 0.0283 Uiso 1.00 calc . . .
H34 H -0.4860 0.5215 0.4475 0.0269 Uiso 1.00 calc . . .
H35 H -0.7318 0.4536 0.4236 0.0294 Uiso 1.00 calc . . .
H36 H -0.7192 0.3794 0.3550 0.0283 Uiso 1.00 calc . . .
H37 H -0.0382 0.2536 0.4937 0.0329 Uiso 1.00 calc . . .
H38 H -0.1978 0.2148 0.5476 0.0349 Uiso 1.00 calc . . .
H39 H -0.3634 0.3401 0.5556 0.0332 Uiso 1.00 calc . . .
H40 H -0.3066 0.4571 0.5067 0.0315 Uiso 1.00 calc . . .
H41 H -0.0342 0.1345 0.4426 0.0532 Uiso 1.00 calc . . .
H42 H -0.1805 0.0398 0.4825 0.0494 Uiso 1.00 calc . . .
H43 H -0.4030 -0.0084 0.4343 0.0407 Uiso 1.00 calc . . .
H44 H -0.3915 0.0571 0.3640 0.0434 Uiso 1.00 calc . . .
H45 H -0.6415 0.0550 0.4681 0.0327 Uiso 1.00 calc . . .
H46 H -0.6870 0.0888 0.3914 0.0383 Uiso 1.00 calc . . .
H47 H -0.8012 0.2356 0.3822 0.0391 Uiso 1.00 calc . . .
H48 H -0.8277 0.2936 0.4531 0.0340 Uiso 1.00 calc . . .
H49 H -0.4527 0.3291 0.3216 0.0433 Uiso 1.00 calc . . .
H50 H -0.5053 0.4125 0.2987 0.0433 Uiso 1.00 calc . . .
H51 H -0.3497 0.4070 0.3223 0.0433 Uiso 1.00 calc . . .
H52 H -0.0026 0.3908 0.4484 0.0481 Uiso 1.00 calc . . .
H53 H -0.1445 0.4416 0.4359 0.0481 Uiso 1.00 calc . . .
H54 H -0.0310 0.4742 0.4716 0.0481 Uiso 1.00 calc . . .
H55 H -0.0339 0.1479 0.3592 0.0730 Uiso 1.00 calc . . .
H56 H -0.1858 0.1691 0.3358 0.0730 Uiso 1.00 calc . . .
H57 H -0.1181 0.2266 0.3720 0.0730 Uiso 1.00 calc . . .
H58 H -0.6890 0.1349 0.5366 0.0439 Uiso 1.00 calc . . .
H59 H -0.6690 0.2330 0.5329 0.0439 Uiso 1.00 calc . . .
H60 H -0.8230 0.1944 0.5297 0.0439 Uiso 1.00 calc . . .

loop_
_atom_site_aniso_label
_atom_site_aniso_U_11
_atom_site_aniso_U_22
_atom_site_aniso_U_33
_atom_site_aniso_U_12
_atom_site_aniso_U_13
_atom_site_aniso_U_23
Fe1 0.0216(3) 0.0149(3) 0.0185(3) 0.0031(2) -0.0008(2) -0.0005(2)
Fe2 0.0150(3) 0.0164(3) 0.0150(3) -0.0003(2) 0.0003(2) -0.0021(2)
Fe3 0.0141(3) 0.0149(3) 0.0154(3) 0.0007(2) 0.0025(2) -0.0008(2)
Fe4 0.0130(3) 0.0173(3) 0.0183(3) 0.0005(2) 0.0018(2) -0.0020(2)
Fe5 0.0140(3) 0.0137(3) 0.0158(3) 0.0020(2) 0.0015(2) -0.0002(2)
Fe6 0.0140(3) 0.0158(3) 0.0174(3) 0.0007(2) -0.0002(2) -0.0007(2)
Fe7 0.0154(3) 0.0141(3) 0.0247(3) 0.0023(2) 0.0043(2) -0.0011(2)
Fe8 0.0125(3) 0.0153(3) 0.0214(3) -0.0013(2) 0.0034(2) -0.0013(2)
O1 0.026(2) 0.033(2) 0.024(2) 0.006(1) 0.005(1) -0.008(1)
O2 0.026(2) 0.021(1) 0.020(1) 0.001(1) 0.004(1) 0.005(1)
O3 0.023(2) 0.024(2) 0.020(1) 0.003(1) 0.007(1) -0.004(1)
O4 0.029(2) 0.026(2) 0.030(2) 0.002(1) 0.006(1) 0.009(1)
C1 0.022(2) 0.016(2) 0.015(2) -0.001(2) 0.004(2) -0.001(1)
C2 0.021(2) 0.018(2) 0.015(2) 0.001(2) 0.000(2) -0.001(1)
C3 0.019(2) 0.022(2) 0.022(2) 0.005(2) 0.002(2) 0.000(2)
C4 0.016(2) 0.018(2) 0.019(2) -0.001(2) 0.004(1) -0.003(2)
C5 0.032(2) 0.015(2) 0.034(3) 0.000(2) -0.001(2) 0.008(2)
C6 0.041(3) 0.018(2) 0.044(3) 0.001(2) -0.016(2) 0.001(2)
C7 0.071(4) 0.024(3) 0.035(3) 0.023(3) 0.000(3) -0.002(2)
C8 0.036(3) 0.030(3) 0.040(3) 0.019(2) 0.007(2) 0.009(2)
C9 0.028(2) 0.021(2) 0.025(2) 0.002(2) -0.002(2) 0.005(2)
C10 0.015(2) 0.024(2) 0.028(2) -0.004(2) -0.003(2) -0.004(2)
C11 0.018(2) 0.028(2) 0.030(2) 0.001(2) -0.006(2) -0.005(2)
C12 0.031(2) 0.030(2) 0.019(2) -0.005(2) -0.009(2) 0.001(2)
C13 0.027(2) 0.038(3) 0.018(2) -0.004(2) 0.000(2) -0.008(2)
C14 0.025(2) 0.022(2) 0.027(2) 0.000(2) -0.002(2) -0.010(2)
C15 0.023(2) 0.019(2) 0.024(2) 0.005(2) 0.009(2) -0.001(2)
C16 0.023(2) 0.023(2) 0.022(2) 0.004(2) 0.004(2) -0.009(2)
C17 0.026(2) 0.015(2) 0.032(2) -0.001(2) 0.007(2) -0.005(2)
C18 0.031(2) 0.021(2) 0.022(2) 0.009(2) 0.006(2) 0.002(2)
C19 0.017(2) 0.024(2) 0.026(2) 0.005(2) 0.005(2) -0.003(2)
C20 0.019(2) 0.033(2) 0.034(2) -0.003(2) 0.010(2) 0.002(2)
C21 0.019(2) 0.021(2) 0.041(3) -0.008(2) 0.006(2) -0.003(2)
C22 0.019(2) 0.037(3) 0.031(2) -0.011(2) 0.001(2) -0.009(2)
C23 0.014(2) 0.038(3) 0.037(3) -0.005(2) -0.007(2) 0.004(2)
C24 0.011(2) 0.033(3) 0.048(3) 0.000(2) 0.008(2) -0.005(2)
C25 0.041(3) 0.037(3) 0.050(3) -0.006(2) 0.011(3) 0.018(3)
C26 0.023(2) 0.035(3) 0.053(3) -0.005(2) 0.006(2) 0.005(2)
C27 0.035(3) 0.035(3) 0.034(3) 0.005(2) 0.018(2) 0.005(2)
C28 0.037(3) 0.053(4) 0.039(3) -0.001(3) 0.018(2) 0.001(3)
C29 0.014(2) 0.016(2) 0.022(2) 0.001(1) 0.003(2) -0.001(2)
C30 0.016(2) 0.017(2) 0.016(2) 0.001(1) 0.002(1) -0.002(1)
C31 0.017(2) 0.018(2) 0.017(2) 0.000(2) 0.000(1) 0.002(1)
C32 0.017(2) 0.020(2) 0.027(2) 0.001(2) 0.005(2) 0.002(2)
C33 0.028(2) 0.021(2) 0.019(2) 0.006(2) 0.006(2) 0.003(2)
C34 0.024(2) 0.019(2) 0.025(2) 0.001(2) 0.002(2) 0.006(2)
C35 0.034(2) 0.015(2) 0.018(2) 0.005(2) -0.001(2) 0.000(2)
C36 0.022(2) 0.023(2) 0.028(2) 0.011(2) 0.005(2) 0.006(2)
C37 0.023(2) 0.022(2) 0.025(2) 0.004(2) -0.001(2) 0.003(2)
C38 0.020(2) 0.028(2) 0.027(2) -0.004(2) -0.006(2) -0.005(2)
C39 0.017(2) 0.032(2) 0.030(2) 0.006(2) -0.008(2) -0.003(2)
C40 0.031(2) 0.031(2) 0.023(2) 0.000(2) -0.010(2) 0.003(2)
C41 0.027(2) 0.036(3) 0.017(2) -0.002(2) -0.003(2) -0.006(2)
C42 0.025(2) 0.025(2) 0.025(2) -0.001(2) -0.006(2) -0.008(2)
C43 0.054(4) 0.024(3) 0.065(4) 0.016(2) 0.042(3) 0.003(2)
C44 0.022(3) 0.026(3) 0.088(5) 0.008(2) 0.006(3) -0.013(3)
C45 0.051(3) 0.022(2) 0.047(3) 0.022(2) -0.001(3) -0.003(2)
C46 0.031(3) 0.015(2) 0.058(3) 0.000(2) 0.013(2) -0.005(2)
C47 0.042(3) 0.031(3) 0.036(3) 0.018(2) 0.002(2) -0.015(2)
C48 0.018(2) 0.023(2) 0.041(3) -0.004(2) 0.012(2) 0.001(2)
C49 0.022(2) 0.019(2) 0.041(3) -0.008(2) 0.011(2) -0.002(2)
C50 0.024(2) 0.030(2) 0.040(3) -0.013(2) 0.007(2) -0.012(2)
C51 0.016(2) 0.040(3) 0.039(3) -0.011(2) -0.003(2) 0.002(2)
C52 0.013(2) 0.026(2) 0.045(3) 0.000(2) 0.005(2) 0.001(2)
C53 0.051(3) 0.039(3) 0.019(2) 0.015(2) 0.013(2) 0.003(2)
C54 0.029(3) 0.046(3) 0.043(3) -0.019(2) 0.002(2) -0.006(3)
C55 0.066(5) 0.071(5) 0.060(4) 0.017(4) 0.021(4) -0.003(4)
C56 0.037(3) 0.035(3) 0.040(3) -0.003(2) 0.021(2) 0.002(2)

loop_
_geom_bond_atom_site_label_1
_geom_bond_atom_site_label_2
_geom_bond_distance
_geom_bond_site_symmetry_1
_geom_bond_site_symmetry_2
_geom_bond_publ_flag
FE1 FE2 2.5119(8) . . yes
FE1 FE4 2.4792(9) . . yes
FE1 C1 1.969(4) . . yes
FE1 C2 1.965(4) . . yes
FE1 C3 1.899(4) . . yes
FE1 C5 2.101(4) . . yes
FE1 C6 2.101(5) . . yes
FE1 C7 2.088(5) . . yes
FE1 C8 2.086(5) . . yes
FE1 C9 2.085(4) . . yes
FE2 FE3 2.5025(8) . . yes
FE2 FE4 2.5837(8) . . yes
FE2 C1 1.937(4) . . yes
FE2 C3 2.048(4) . . yes
FE2 C4 2.065(4) . . yes
FE2 C10 2.124(4) . . yes
FE2 C11 2.108(4) . . yes
FE2 C12 2.121(4) . . yes
FE2 C13 2.115(4) . . yes
FE2 C14 2.109(4) . . yes
FE3 FE4 2.4995(8) . . yes
FE3 C1 1.971(4) . . yes
FE3 C2 1.964(4) . . yes
FE3 C4 1.909(4) . . yes
FE3 C15 2.114(4) . . yes
FE3 C16 2.094(4) . . yes
FE3 C17 2.088(4) . . yes
FE3 C18 2.093(4) . . yes
FE3 C19 2.112(4) . . yes
FE4 C2 1.941(4) . . yes
FE4 C3 2.047(4) . . yes
FE4 C4 2.042(4) . . yes
FE4 C20 2.157(4) . . yes
FE4 C21 2.115(4) . . yes
FE4 C22 2.092(4) . . yes
FE4 C23 2.084(4) . . yes
FE4 C24 2.110(4) . . yes
FE5 FE6 2.4908(8) . . yes
FE5 FE8 2.4792(8) . . yes
FE5 C29 1.965(4) . . yes
FE5 C30 1.967(4) . . yes
FE5 C31 1.900(4) . . yes
FE5 C33 2.114(4) . . yes
FE5 C34 2.090(4) . . yes
FE5 C35 2.074(4) . . yes
FE5 C36 2.069(4) . . yes
FE5 C37 2.088(4) . . yes
FE6 FE7 2.4913(8) . . yes
FE6 FE8 2.5893(8) . . yes
FE6 C29 1.951(4) . . yes
FE6 C31 2.042(4) . . yes
FE6 C32 2.072(4) . . yes
FE6 C38 2.139(4) . . yes
FE6 C39 2.102(4) . . yes
FE6 C40 2.095(4) . . yes
FE6 C41 2.107(4) . . yes
FE6 C42 2.113(4) . . yes
FE7 FE8 2.4816(8) . . yes
FE7 C29 1.972(4) . . yes
FE7 C30 1.958(4) . . yes
FE7 C32 1.902(4) . . yes
FE7 C43 2.076(5) . . yes
FE7 C44 2.088(5) . . yes
FE7 C45 2.085(5) . . yes
FE7 C46 2.074(5) . . yes
FE7 C47 2.074(5) . . yes
FE8 C30 1.942(4) . . yes
FE8 C31 2.061(4) . . yes
FE8 C32 2.033(4) . . yes
FE8 C48 2.142(4) . . yes
FE8 C49 2.121(4) . . yes
FE8 C50 2.108(5) . . yes
FE8 C51 2.088(4) . . yes
FE8 C52 2.095(4) . . yes
O1 C3 1.201(5) . . yes
O2 C4 1.201(5) . . yes
O3 C31 1.202(5) . . yes
O4 C32 1.206(5) . . yes
C1 C2 1.504(6) . . yes
C5 C6 1.405(7) . . yes
C5 C9 1.433(7) . . yes
C5 C25 1.493(8) . . yes
C6 C7 1.415(9) . . yes
C7 C8 1.422(8) . . yes
C8 C9 1.410(7) . . yes
C10 C11 1.422(6) . . yes
C10 C14 1.421(6) . . yes
C10 C26 1.499(7) . . yes
C11 C12 1.428(7) . . yes
C12 C13 1.404(7) . . yes
C13 C14 1.426(7) . . yes
C15 C16 1.435(6) . . yes
C15 C19 1.422(6) . . yes
C15 C27 1.493(6) . . yes
C16 C17 1.410(6) . . yes
C17 C18 1.417(6) . . yes
C18 C19 1.413(6) . . yes
C20 C21 1.421(7) . . yes
C20 C24 1.412(7) . . yes
C20 C28 1.493(7) . . yes
C21 C22 1.417(7) . . yes
C22 C23 1.416(7) . . yes
C23 C24 1.423(7) . . yes
C29 C30 1.500(5) . . yes
C33 C34 1.423(6) . . yes
C33 C37 1.426(6) . . yes
C33 C53 1.494(6) . . yes
C34 C35 1.412(6) . . yes
C35 C36 1.426(7) . . yes
C36 C37 1.422(6) . . yes
C38 C39 1.420(7) . . yes
C38 C42 1.426(7) . . yes
C38 C54 1.493(7) . . yes
C39 C40 1.415(7) . . yes
C40 C41 1.407(7) . . yes
C41 C42 1.415(7) . . yes
C43 C44 1.397(9) . . yes
C43 C47 1.418(8) . . yes
C43 C55 1.473(9) . . yes
C44 C45 1.381(9) . . yes
C45 C46 1.413(8) . . yes
C46 C47 1.404(8) . . yes
C48 C49 1.421(6) . . yes
C48 C52 1.433(7) . . yes
C48 C56 1.490(7) . . yes
C49 C50 1.422(7) . . yes
C50 C51 1.404(7) . . yes
C51 C52 1.416(7) . . yes
